data_7060222
loop_
_publ_author_name
'Verma, Abhineet'
'Hossain, S. K. Saddam'
'Sunkari, Sailaja S.'
'Reibenspies, Joseph'
'Saha, Satyen'

_publ_section_title
;
 Ligand influence versus electronic configuration of d-metal ion in
 determining the fate of NIR emission from LnIII ions: a case study with
 CuII, NiII and ZnII complexes
;
_journal_issue 5
_journal_name_full 'New Journal of Chemistry'
_journal_page_first 2696
_journal_page_last 2709
_journal_paper_doi 10.1039/D0NJ04020G
_journal_volume 45
_journal_year 2021
_chemical_formula_sum 'C20 H22 Cu N5 Nd O13'
_chemical_formula_weight 748.20
_space_group_crystal_system monoclinic
_space_group_IT_number 14
_space_group_name_Hall '-P 2yn'
_space_group_name_H-M_alt 'P 1 21/n 1'
_atom_sites_solution_hydrogens geom
_atom_sites_solution_primary direct
_audit_creation_method SHELXL-2018/3
_audit_update_record
;
2020-08-05 deposited with the CCDC.	2020-12-28 downloaded from the CCDC.
;
_cell_angle_alpha 90
_cell_angle_beta 100.951(3)
_cell_angle_gamma 90
_cell_formula_units_Z 4
_cell_length_a 11.8049(9)
_cell_length_b 14.7000(11)
_cell_length_c 14.8759(12)
_cell_measurement_reflns_used 9964
_cell_measurement_temperature 173(2)
_cell_measurement_theta_max 33.17
_cell_measurement_theta_min 3.10
_cell_volume 2534.4(3)
_computing_cell_refinement 'SAINT v8.37A (Bruker, 2015)'
_computing_data_collection 'SAINT v8.37A (Bruker, 2015)'
_computing_data_reduction 'SAINT v8.37A (Bruker, 2015)'
_computing_molecular_graphics 'Olex2 (Dolomanov et al., 2009)'
_computing_publication_material 'SHELXL-2018/3 (Sheldrick, 2018)'
_computing_structure_refinement 'SHELXL-2018/3 (Sheldrick, 2018)'
_computing_structure_solution 'SHELXT 2018/2 (Sheldrick, 2018)'
_diffrn_ambient_temperature 173(2)
_diffrn_measured_fraction_theta_full 0.973
_diffrn_measured_fraction_theta_max 0.995
_diffrn_measurement_device_type 'Bruker CMOS area detector'
_diffrn_measurement_method '\w and \f scan'
_diffrn_radiation_type MoK\a
_diffrn_radiation_wavelength 0.71073
_diffrn_reflns_av_R_equivalents 0.0313
_diffrn_reflns_av_unetI/netI 0.0232
_diffrn_reflns_Laue_measured_fraction_full 0.973
_diffrn_reflns_Laue_measured_fraction_max 0.995
_diffrn_reflns_limit_h_max 18
_diffrn_reflns_limit_h_min -18
_diffrn_reflns_limit_k_max 22
_diffrn_reflns_limit_k_min -22
_diffrn_reflns_limit_l_max 22
_diffrn_reflns_limit_l_min -22
_diffrn_reflns_number 64039
_diffrn_reflns_point_group_measured_fraction_full 0.973
_diffrn_reflns_point_group_measured_fraction_max 0.995
_diffrn_reflns_theta_full 12.500
_diffrn_reflns_theta_max 33.228
_diffrn_reflns_theta_min 3.433
_diffrn_source 'microfocus sealed X-ray tube'
_exptl_absorpt_coefficient_mu 2.943
_exptl_absorpt_correction_T_max 0.7456
_exptl_absorpt_correction_T_min 0.5360
_exptl_absorpt_correction_type multi-scan
_exptl_absorpt_process_details SADABS
_exptl_crystal_colour green
_exptl_crystal_density_diffrn 1.961
_exptl_crystal_description block
_exptl_crystal_F_000 1480
_exptl_crystal_size_max 0.150
_exptl_crystal_size_mid 0.100
_exptl_crystal_size_min 0.100
_refine_diff_density_max 1.862
_refine_diff_density_min -1.883
_refine_diff_density_rms 0.128
_refine_ls_extinction_method none
_refine_ls_goodness_of_fit_ref 1.092
_refine_ls_hydrogen_treatment constr
_refine_ls_matrix_type full
_refine_ls_number_parameters 371
_refine_ls_number_reflns 9689
_refine_ls_number_restraints 0
_refine_ls_restrained_S_all 1.092
_refine_ls_R_factor_all 0.0463
_refine_ls_R_factor_gt 0.0291
_refine_ls_shift/su_max 0.003
_refine_ls_shift/su_mean 0.000
_refine_ls_structure_factor_coef Fsqd
_refine_ls_weighting_details 'w=1/[\s^2^(Fo^2^)+(0.0218P)^2^+4.2003P] where P=(Fo^2^+2Fc^2^)/3'
_refine_ls_weighting_scheme calc
_refine_ls_wR_factor_gt 0.0588
_refine_ls_wR_factor_ref 0.0664
_reflns_Friedel_coverage 0.000
_reflns_number_gt 7641
_reflns_number_total 9689
_reflns_threshold_expression 'I > 2\s(I)'
_cod_data_source_file d0nj04020g2.cif
_cod_data_source_block L-Cu-Nd
_cod_depositor_comments
;
The following automatic conversions were performed:

data item '_atom_sites_solution_primary' value 'DIRECT' was changed
to 'direct' in accordance with the
/home/data/users/saulius/crontab/automatic-downloads/rss-feeds/RSC/lib/dictionaries/cif_core.dic
dictionary named 'cif_core.dic' version 2.4.2 last updated on
2011-04-26.

data item '_geom_bond_publ_flag' value 'Y' was changed to 'y' in
accordance with the
/home/data/users/saulius/crontab/automatic-downloads/rss-feeds/RSC/lib/dictionaries/cif_core.dic
dictionary named 'cif_core.dic' version 2.4.2 last updated on
2011-04-26 (16 times).

Automatic conversion script
Id: cif_fix_values 7556 2019-12-06 15:28:31Z antanas 

 Adding full bibliography for 7060214--7060223.cif.
;
_cod_original_sg_symbol_H-M 'P 21/n'
_cod_database_code 7060222
_shelx_shelxl_version_number 2018/3
_shelx_space_group_comment
;
The symmetry employed for this shelxl refinement is uniquely defined
by the following loop, which should always be used as a source of
symmetry information in preference to the above space-group names.
They are only intended as comments.
;
_shelx_estimated_absorpt_t_min 0.667
_shelx_estimated_absorpt_t_max 0.757

loop_
_space_group_symop_operation_xyz
'x, y, z'
'-x+1/2, y+1/2, -z+1/2'
'-x, -y, -z'
'x-1/2, -y-1/2, z-1/2'

loop_
_atom_site_label
_atom_site_type_symbol
_atom_site_fract_x
_atom_site_fract_y
_atom_site_fract_z
_atom_site_U_iso_or_equiv
_atom_site_adp_type
_atom_site_occupancy
_atom_site_site_symmetry_order
_atom_site_calc_flag
_atom_site_refinement_flags_posn
_atom_site_refinement_flags_adp
_atom_site_refinement_flags_occupancy
_atom_site_disorder_assembly
_atom_site_disorder_group
Nd1 Nd 0.25903(2) 0.74949(2) 0.56560(2) 0.01466(3) Uani 1 1 d . . . . .
Cu Cu 0.55108(2) 0.73035(2) 0.53442(2) 0.01523(5) Uani 1 1 d . . . . .
O2 O 0.43576(13) 0.65608(10) 0.57675(11) 0.0175(3) Uani 1 1 d . . . . .
O3 O 0.20352(14) 0.83815(11) 0.41134(12) 0.0230(3) Uani 1 1 d . . . . .
O1 O 0.41306(13) 0.80182(11) 0.49345(11) 0.0204(3) Uani 1 1 d . . . . .
O10 O 0.07269(14) 0.66943(12) 0.50651(12) 0.0260(3) Uani 1 1 d . . . . .
O8 O 0.21060(15) 0.63509(12) 0.43589(13) 0.0266(4) Uani 1 1 d . . . . .
O4 O 0.26121(14) 0.59109(11) 0.64170(12) 0.0222(3) Uani 1 1 d . . . . .
O11 O 0.08512(15) 0.85193(13) 0.57001(14) 0.0297(4) Uani 1 1 d . . . . .
O13 O 0.25320(16) 0.91542(12) 0.60071(14) 0.0291(4) Uani 1 1 d . . . . .
N2 N 0.66563(15) 0.63275(12) 0.55500(12) 0.0170(3) Uani 1 1 d . . . . .
N1 N 0.65032(16) 0.83471(12) 0.51126(14) 0.0198(4) Uani 1 1 d . . . . .
N4 N 0.10955(18) 0.61889(14) 0.44885(15) 0.0275(4) Uani 1 1 d . . . . .
N5 N 0.1435(2) 0.92315(14) 0.59142(15) 0.0272(4) Uani 1 1 d . . . . .
C1 C 0.40131(19) 0.86646(14) 0.42977(15) 0.0178(4) Uani 1 1 d . . . . .
C2 C 0.28902(19) 0.88853(15) 0.38331(15) 0.0188(4) Uani 1 1 d . . . . .
O7 O 0.2192(2) 0.76123(14) 0.72588(15) 0.0451(6) Uani 1 1 d . . . . .
O9 O 0.0522(2) 0.55738(18) 0.4083(2) 0.0612(8) Uani 1 1 d . . . . .
O5 O 0.3977(2) 0.7748(2) 0.71557(17) 0.0619(8) Uani 1 1 d . . . . .
C18 C 0.44603(17) 0.57151(13) 0.60823(13) 0.0140(3) Uani 1 1 d . . . . .
O12 O 0.1001(2) 0.99672(15) 0.60370(18) 0.0548(7) Uani 1 1 d . . . . .
C12 C 0.64693(18) 0.55165(14) 0.58146(14) 0.0169(4) Uani 1 1 d . . . . .
H12 H 0.707914 0.509232 0.582686 0.020 Uiso 1 1 calc R U . . .
C14 C 0.54702(19) 0.42644(14) 0.64056(15) 0.0192(4) Uani 1 1 d . . . . .
H14 H 0.613519 0.390111 0.640334 0.023 Uiso 1 1 calc R U . . .
C13 C 0.54455(17) 0.51756(13) 0.60942(14) 0.0150(3) Uani 1 1 d . . . . .
C17 C 0.35314(18) 0.53265(14) 0.64248(14) 0.0166(4) Uani 1 1 d . . . . .
C16 C 0.35656(19) 0.44421(15) 0.67302(16) 0.0205(4) Uani 1 1 d . . . . .
H16 H 0.292812 0.419725 0.695444 0.025 Uiso 1 1 calc R U . . .
C7 C 0.6116(2) 0.90035(15) 0.45655(17) 0.0224(4) Uani 1 1 d . . . . .
H7 H 0.666614 0.944704 0.446871 0.027 Uiso 1 1 calc R U . . .
C6 C 0.4946(2) 0.91470(15) 0.40809(16) 0.0206(4) Uani 1 1 d . . . . .
C15 C 0.4538(2) 0.39012(15) 0.67114(16) 0.0224(4) Uani 1 1 d . . . . .
H15 H 0.455359 0.328602 0.690897 0.027 Uiso 1 1 calc R U . . .
C20 C 0.1714(2) 0.5589(2) 0.6879(2) 0.0354(6) Uani 1 1 d . . . . .
H20A H 0.110681 0.605020 0.683400 0.053 Uiso 1 1 calc R U . . .
H20B H 0.138584 0.502400 0.659019 0.053 Uiso 1 1 calc R U . . .
H20C H 0.204180 0.547391 0.752483 0.053 Uiso 1 1 calc R U . . .
C19 C 0.0889(2) 0.8459(2) 0.3570(2) 0.0405(7) Uani 1 1 d . . . . .
H19A H 0.035808 0.807383 0.383240 0.061 Uiso 1 1 calc R U . . .
H19B H 0.063402 0.909397 0.356595 0.061 Uiso 1 1 calc R U . . .
H19C H 0.089752 0.826331 0.294129 0.061 Uiso 1 1 calc R U . . .
C11 C 0.78261(19) 0.64921(16) 0.53703(17) 0.0229(4) Uani 1 1 d . . . . .
H11A H 0.777635 0.687487 0.481669 0.028 Uiso 1 1 calc R U . . .
H11B H 0.818445 0.590532 0.525470 0.028 Uiso 1 1 calc R U . . .
C3 C 0.2709(2) 0.95541(16) 0.31689(16) 0.0247(5) Uani 1 1 d . . . . .
H3 H 0.194950 0.968499 0.285288 0.030 Uiso 1 1 calc R U . . .
C5 C 0.4746(2) 0.98475(16) 0.34167(17) 0.0266(5) Uani 1 1 d . . . . .
H5 H 0.537734 1.018892 0.328357 0.032 Uiso 1 1 calc R U . . .
C8 C 0.77369(19) 0.84704(16) 0.55708(19) 0.0269(5) Uani 1 1 d . . . . .
H8A H 0.786534 0.911547 0.575309 0.032 Uiso 1 1 calc R U . . .
H8B H 0.823993 0.832751 0.512763 0.032 Uiso 1 1 calc R U . . .
C10 C 0.8571(2) 0.69647(18) 0.61808(19) 0.0284(5) Uani 1 1 d . . . . .
H10A H 0.935153 0.706293 0.604524 0.034 Uiso 1 1 calc R U . . .
H10B H 0.865076 0.656363 0.672384 0.034 Uiso 1 1 calc R U . . .
N3 N 0.3232(3) 0.7688(3) 0.76555(19) 0.0711(12) Uani 1 1 d . . . . .
C4 C 0.3646(2) 1.00372(17) 0.29631(17) 0.0289(5) Uani 1 1 d . . . . .
H4 H 0.352219 1.049867 0.250783 0.035 Uiso 1 1 calc R U . . .
O6A O 0.372(2) 0.797(2) 0.8446(10) 0.064(7) Uani 0.46(5) 1 d . . P . .
O6B O 0.331(2) 0.749(2) 0.8509(5) 0.074(7) Uani 0.54(5) 1 d . . P . .
C9 C 0.8077(2) 0.7877(2) 0.64052(18) 0.0290(5) Uani 1 1 d . . . . .
H9A H 0.739160 0.776824 0.668423 0.035 Uiso 1 1 calc R U . . .
H9B H 0.865893 0.820012 0.686079 0.035 Uiso 1 1 calc R U . . .

loop_
_atom_site_aniso_label
_atom_site_aniso_U_11
_atom_site_aniso_U_22
_atom_site_aniso_U_33
_atom_site_aniso_U_23
_atom_site_aniso_U_13
_atom_site_aniso_U_12
Nd1 0.01182(5) 0.01425(5) 0.01834(5) 0.00033(4) 0.00391(3) 0.00085(4)
Cu 0.01161(10) 0.01571(11) 0.01890(11) 0.00257(9) 0.00421(8) 0.00058(8)
O2 0.0155(7) 0.0128(6) 0.0256(8) 0.0044(5) 0.0075(6) 0.0016(5)
O3 0.0166(7) 0.0245(8) 0.0267(8) 0.0065(6) 0.0009(6) 0.0011(6)
O1 0.0151(7) 0.0199(7) 0.0269(8) 0.0102(6) 0.0058(6) 0.0028(5)
O10 0.0180(7) 0.0298(9) 0.0309(9) -0.0080(7) 0.0063(7) -0.0011(6)
O8 0.0218(8) 0.0255(8) 0.0341(9) -0.0088(7) 0.0092(7) -0.0006(6)
O4 0.0169(7) 0.0207(7) 0.0322(9) 0.0076(6) 0.0127(6) 0.0026(6)
O11 0.0194(8) 0.0293(9) 0.0398(10) -0.0045(8) 0.0043(7) 0.0044(7)
O13 0.0285(9) 0.0193(8) 0.0400(10) -0.0027(7) 0.0079(8) -0.0042(6)
N2 0.0148(8) 0.0178(8) 0.0199(8) 0.0016(6) 0.0073(6) 0.0025(6)
N1 0.0164(8) 0.0166(8) 0.0275(10) -0.0008(7) 0.0073(7) -0.0021(6)
N4 0.0246(10) 0.0229(10) 0.0342(11) -0.0060(8) 0.0038(8) -0.0013(8)
N5 0.0339(11) 0.0205(9) 0.0266(10) 0.0007(8) 0.0042(8) 0.0101(8)
C1 0.0204(9) 0.0150(9) 0.0184(9) 0.0019(7) 0.0049(8) 0.0025(7)
C2 0.0210(10) 0.0183(9) 0.0175(9) 0.0004(7) 0.0043(8) 0.0023(7)
O7 0.0717(17) 0.0387(12) 0.0302(10) 0.0028(8) 0.0234(11) 0.0235(11)
O9 0.0484(14) 0.0549(15) 0.0809(19) -0.0421(14) 0.0137(13) -0.0228(12)
O5 0.0476(14) 0.090(2) 0.0382(12) -0.0289(13) -0.0157(11) 0.0373(14)
C18 0.0153(8) 0.0126(8) 0.0141(8) 0.0006(6) 0.0026(7) -0.0010(6)
O12 0.0743(17) 0.0295(11) 0.0586(15) -0.0069(10) 0.0076(13) 0.0268(11)
C12 0.0156(9) 0.0168(9) 0.0187(9) -0.0002(7) 0.0045(7) 0.0040(7)
C14 0.0208(10) 0.0145(9) 0.0216(10) 0.0011(7) 0.0019(8) 0.0035(7)
C13 0.0159(9) 0.0148(8) 0.0142(9) 0.0004(7) 0.0028(7) 0.0005(7)
C17 0.0156(9) 0.0161(9) 0.0182(9) 0.0019(7) 0.0034(7) 0.0002(7)
C16 0.0202(10) 0.0182(9) 0.0234(10) 0.0047(8) 0.0054(8) -0.0035(7)
C7 0.0205(10) 0.0181(9) 0.0312(12) 0.0013(8) 0.0118(9) -0.0029(8)
C6 0.0232(10) 0.0170(9) 0.0237(10) 0.0029(8) 0.0100(8) 0.0012(8)
C15 0.0250(11) 0.0141(9) 0.0272(11) 0.0052(8) 0.0026(9) -0.0005(8)
C20 0.0220(12) 0.0379(14) 0.0516(17) 0.0177(12) 0.0210(12) 0.0040(10)
C19 0.0203(12) 0.0540(18) 0.0418(16) 0.0159(14) -0.0079(11) -0.0034(11)
C11 0.0176(10) 0.0227(10) 0.0318(12) 0.0013(9) 0.0129(9) 0.0025(8)
C3 0.0293(12) 0.0245(11) 0.0195(10) 0.0042(8) 0.0021(9) 0.0066(9)
C5 0.0335(12) 0.0207(10) 0.0292(12) 0.0075(9) 0.0153(10) 0.0023(9)
C8 0.0146(10) 0.0216(10) 0.0432(14) -0.0040(10) 0.0022(9) -0.0044(8)
C10 0.0138(10) 0.0348(13) 0.0367(13) 0.0074(10) 0.0048(9) 0.0004(9)
N3 0.097(3) 0.087(2) 0.0234(12) -0.0107(14) -0.0029(15) 0.075(2)
C4 0.0401(14) 0.0236(11) 0.0248(12) 0.0098(9) 0.0111(10) 0.0060(10)
O6A 0.078(8) 0.087(13) 0.020(3) -0.018(5) -0.008(4) 0.052(8)
O6B 0.101(9) 0.100(14) 0.018(2) 0.002(4) 0.009(3) 0.060(10)
C9 0.0179(10) 0.0412(14) 0.0263(12) -0.0076(10) 0.0001(9) -0.0025(10)

loop_
_atom_type_symbol
_atom_type_description
_atom_type_scat_dispersion_real
_atom_type_scat_dispersion_imag
_atom_type_scat_source
C C 0.0033 0.0016 'International Tables Vol C Tables 4.2.6.8 and 6.1.1.4'
H H 0.0000 0.0000 'International Tables Vol C Tables 4.2.6.8 and 6.1.1.4'
N N 0.0061 0.0033 'International Tables Vol C Tables 4.2.6.8 and 6.1.1.4'
O O 0.0106 0.0060 'International Tables Vol C Tables 4.2.6.8 and 6.1.1.4'
Cu Cu 0.3201 1.2651 'International Tables Vol C Tables 4.2.6.8 and 6.1.1.4'
Nd Nd -0.1943 3.0179 'International Tables Vol C Tables 4.2.6.8 and 6.1.1.4'

loop_
_geom_angle_atom_site_label_1
_geom_angle_atom_site_label_2
_geom_angle_atom_site_label_3
_geom_angle
_geom_angle_site_symmetry_1
_geom_angle_site_symmetry_3
_geom_angle_publ_flag
O1 Nd1 O2 60.59(5) . . ?
O1 Nd1 O13 80.46(6) . . ?
O2 Nd1 O13 125.71(6) . . ?
O1 Nd1 O10 133.00(6) . . ?
O2 Nd1 O10 115.84(5) . . ?
O13 Nd1 O10 118.38(6) . . ?
O1 Nd1 O7 133.79(8) . . ?
O2 Nd1 O7 106.29(6) . . ?
O13 Nd1 O7 73.62(7) . . ?
O10 Nd1 O7 93.15(8) . . ?
O1 Nd1 O5 85.94(9) . . ?
O2 Nd1 O5 68.11(6) . . ?
O13 Nd1 O5 73.20(8) . . ?
O10 Nd1 O5 139.18(9) . . ?
O7 Nd1 O5 50.37(9) . . ?
O1 Nd1 O8 87.30(6) . . ?
O2 Nd1 O8 75.47(5) . . ?
O13 Nd1 O8 142.53(6) . . ?
O10 Nd1 O8 50.67(5) . . ?
O7 Nd1 O8 135.04(7) . . ?
O5 Nd1 O8 141.36(7) . . ?
O1 Nd1 O11 120.10(6) . . ?
O2 Nd1 O11 174.28(6) . . ?
O13 Nd1 O11 50.61(6) . . ?
O10 Nd1 O11 68.25(6) . . ?
O7 Nd1 O11 68.94(7) . . ?
O5 Nd1 O11 106.17(7) . . ?
O8 Nd1 O11 110.08(6) . . ?
O1 Nd1 O4 122.50(5) . . ?
O2 Nd1 O4 62.19(5) . . ?
O13 Nd1 O4 141.78(6) . . ?
O10 Nd1 O4 70.46(6) . . ?
O7 Nd1 O4 68.66(6) . . ?
O5 Nd1 O4 78.21(9) . . ?
O8 Nd1 O4 73.67(6) . . ?
O11 Nd1 O4 117.40(6) . . ?
O1 Nd1 O3 62.19(5) . . ?
O2 Nd1 O3 113.77(5) . . ?
O13 Nd1 O3 71.59(6) . . ?
O10 Nd1 O3 82.47(6) . . ?
O7 Nd1 O3 137.37(6) . . ?
O5 Nd1 O3 135.50(9) . . ?
O8 Nd1 O3 71.36(6) . . ?
O11 Nd1 O3 70.13(6) . . ?
O4 Nd1 O3 144.44(6) . . ?
O1 Nd1 N3 110.43(10) . . ?
O2 Nd1 N3 86.20(7) . . ?
O13 Nd1 N3 72.93(8) . . ?
O10 Nd1 N3 116.17(10) . . ?
O7 Nd1 N3 25.25(10) . . ?
O5 Nd1 N3 25.18(11) . . ?
O8 Nd1 N3 144.03(9) . . ?
O11 Nd1 N3 88.35(7) . . ?
O4 Nd1 N3 70.42(9) . . ?
O3 Nd1 N3 144.50(8) . . ?
O1 Nd1 N4 111.39(6) . . ?
O2 Nd1 N4 94.64(6) . . ?
O13 Nd1 N4 136.34(6) . . ?
O10 Nd1 N4 25.43(6) . . ?
O7 Nd1 N4 113.84(8) . . ?
O5 Nd1 N4 146.24(9) . . ?
O8 Nd1 N4 25.39(6) . . ?
O11 Nd1 N4 90.29(6) . . ?
O4 Nd1 N4 68.03(6) . . ?
O3 Nd1 N4 77.57(6) . . ?
N3 Nd1 N4 132.11(11) . . ?
O1 Cu O2 78.89(6) . . ?
O1 Cu N2 164.26(8) . . ?
O2 Cu N2 92.48(7) . . ?
O1 Cu N1 90.86(7) . . ?
O2 Cu N1 163.23(7) . . ?
N2 Cu N1 100.34(8) . . ?
O1 Cu Nd1 39.12(4) . . ?
O2 Cu Nd1 41.35(4) . . ?
N2 Cu Nd1 133.83(5) . . ?
N1 Cu Nd1 124.95(5) . . ?
C18 O2 Cu 128.26(13) . . ?
C18 O2 Nd1 124.25(12) . . ?
Cu O2 Nd1 107.47(6) . . ?
C2 O3 C19 116.74(19) . . ?
C2 O3 Nd1 117.25(13) . . ?
C19 O3 Nd1 125.75(15) . . ?
C1 O1 Cu 125.39(13) . . ?
C1 O1 Nd1 124.09(13) . . ?
Cu O1 Nd1 110.36(7) . . ?
N4 O10 Nd1 96.95(13) . . ?
N4 O8 Nd1 95.24(13) . . ?
C17 O4 C20 115.91(18) . . ?
C17 O4 Nd1 120.37(12) . . ?
C20 O4 Nd1 123.68(14) . . ?
N5 O11 Nd1 95.33(13) . . ?
N5 O13 Nd1 97.55(13) . . ?
C12 N2 C11 115.33(18) . . ?
C12 N2 Cu 125.00(15) . . ?
C11 N2 Cu 119.64(14) . . ?
C7 N1 C8 113.21(19) . . ?
C7 N1 Cu 122.31(16) . . ?
C8 N1 Cu 124.44(15) . . ?
O9 N4 O8 121.0(2) . . ?
O9 N4 O10 122.5(2) . . ?
O8 N4 O10 116.46(19) . . ?
O9 N4 Nd1 172.4(2) . . ?
O8 N4 Nd1 59.37(11) . . ?
O10 N4 Nd1 57.62(11) . . ?
O12 N5 O11 123.2(2) . . ?
O12 N5 O13 120.3(2) . . ?
O11 N5 O13 116.50(19) . . ?
O12 N5 Nd1 177.2(2) . . ?
O11 N5 Nd1 59.53(11) . . ?
O13 N5 Nd1 56.97(11) . . ?
O1 C1 C6 123.1(2) . . ?
O1 C1 C2 118.31(19) . . ?
C6 C1 C2 118.57(19) . . ?
O3 C2 C3 125.2(2) . . ?
O3 C2 C1 113.69(18) . . ?
C3 C2 C1 121.1(2) . . ?
N3 O7 Nd1 96.24(19) . . ?
N3 O5 Nd1 95.9(2) . . ?
O2 C18 C13 123.61(18) . . ?
O2 C18 C17 118.74(18) . . ?
C13 C18 C17 117.65(18) . . ?
N2 C12 C13 127.75(19) . . ?
N2 C12 H12 116.1 . . ?
C13 C12 H12 116.1 . . ?
C15 C14 C13 120.5(2) . . ?
C15 C14 H14 119.8 . . ?
C13 C14 H14 119.8 . . ?
C18 C13 C14 120.24(19) . . ?
C18 C13 C12 122.54(18) . . ?
C14 C13 C12 117.21(18) . . ?
C16 C17 O4 124.34(19) . . ?
C16 C17 C18 121.64(19) . . ?
O4 C17 C18 114.02(17) . . ?
C17 C16 C15 120.2(2) . . ?
C17 C16 H16 119.9 . . ?
C15 C16 H16 119.9 . . ?
N1 C7 C6 127.9(2) . . ?
N1 C7 H7 116.1 . . ?
C6 C7 H7 116.1 . . ?
C1 C6 C5 119.7(2) . . ?
C1 C6 C7 122.0(2) . . ?
C5 C6 C7 118.1(2) . . ?
C14 C15 C16 119.7(2) . . ?
C14 C15 H15 120.1 . . ?
C16 C15 H15 120.1 . . ?
O4 C20 H20A 109.5 . . ?
O4 C20 H20B 109.5 . . ?
H20A C20 H20B 109.5 . . ?
O4 C20 H20C 109.5 . . ?
H20A C20 H20C 109.5 . . ?
H20B C20 H20C 109.5 . . ?
O3 C19 H19A 109.5 . . ?
O3 C19 H19B 109.5 . . ?
H19A C19 H19B 109.5 . . ?
O3 C19 H19C 109.5 . . ?
H19A C19 H19C 109.5 . . ?
H19B C19 H19C 109.5 . . ?
N2 C11 C10 110.62(19) . . ?
N2 C11 H11A 109.5 . . ?
C10 C11 H11A 109.5 . . ?
N2 C11 H11B 109.5 . . ?
C10 C11 H11B 109.5 . . ?
H11A C11 H11B 108.1 . . ?
C2 C3 C4 119.8(2) . . ?
C2 C3 H3 120.1 . . ?
C4 C3 H3 120.1 . . ?
C4 C5 C6 120.5(2) . . ?
C4 C5 H5 119.7 . . ?
C6 C5 H5 119.7 . . ?
N1 C8 C9 112.9(2) . . ?
N1 C8 H8A 109.0 . . ?
C9 C8 H8A 109.0 . . ?
N1 C8 H8B 109.0 . . ?
C9 C8 H8B 109.0 . . ?
H8A C8 H8B 107.8 . . ?
C11 C10 C9 112.83(19) . . ?
C11 C10 H10A 109.0 . . ?
C9 C10 H10A 109.0 . . ?
C11 C10 H10B 109.0 . . ?
C9 C10 H10B 109.0 . . ?
H10A C10 H10B 107.8 . . ?
O5 N3 O7 117.2(3) . . ?
O5 N3 O6A 106.1(16) . . ?
O7 N3 O6A 133.5(10) . . ?
O5 N3 O6B 132.3(11) . . ?
O7 N3 O6B 108.6(15) . . ?
O6A N3 O6B 40.1(5) . . ?
O5 N3 Nd1 58.90(15) . . ?
O7 N3 Nd1 58.51(14) . . ?
O6A N3 Nd1 161(2) . . ?
O6B N3 Nd1 158(2) . . ?
C5 C4 C3 120.2(2) . . ?
C5 C4 H4 119.9 . . ?
C3 C4 H4 119.9 . . ?
O6B O6A N3 70.6(12) . . ?
O6A O6B N3 69.3(12) . . ?
C8 C9 C10 112.4(2) . . ?
C8 C9 H9A 109.1 . . ?
C10 C9 H9A 109.1 . . ?
C8 C9 H9B 109.1 . . ?
C10 C9 H9B 109.1 . . ?
H9A C9 H9B 107.8 . . ?

loop_
_geom_bond_atom_site_label_1
_geom_bond_atom_site_label_2
_geom_bond_distance
_geom_bond_site_symmetry_2
_geom_bond_publ_flag
Nd1 O1 2.4066(15) . y
Nd1 O2 2.4768(15) . y
Nd1 O13 2.4982(17) . y
Nd1 O10 2.5023(17) . y
Nd1 O7 2.522(2) . y
Nd1 O5 2.531(2) . y
Nd1 O8 2.5415(17) . y
Nd1 O11 2.5569(17) . y
Nd1 O4 2.5871(16) . y
Nd1 O3 2.6120(16) . y
Nd1 N3 2.940(3) . y
Nd1 N4 2.941(2) . y
Cu O1 1.9371(15) . y
Cu O2 1.9410(15) . y
Cu N2 1.9553(18) . y
Cu N1 1.9994(18) . y
O2 C18 1.326(2) . ?
O3 C2 1.379(3) . ?
O3 C19 1.443(3) . ?
O1 C1 1.330(2) . ?
O10 N4 1.272(3) . ?
O8 N4 1.267(3) . ?
O4 C17 1.382(3) . ?
O4 C20 1.448(3) . ?
O11 N5 1.260(3) . ?
O13 N5 1.281(3) . ?
N2 C12 1.288(3) . ?
N2 C11 1.475(3) . ?
N1 C7 1.289(3) . ?
N1 C8 1.497(3) . ?
N4 O9 1.219(3) . ?
N5 O12 1.225(3) . ?
C1 C6 1.399(3) . ?
C1 C2 1.411(3) . ?
C2 C3 1.381(3) . ?
O7 N3 1.262(5) . ?
O5 N3 1.258(5) . ?
C18 C13 1.405(3) . ?
C18 C17 1.415(3) . ?
C12 C13 1.441(3) . ?
C12 H12 0.9500 . ?
C14 C15 1.376(3) . ?
C14 C13 1.416(3) . ?
C14 H14 0.9500 . ?
C17 C16 1.375(3) . ?
C16 C15 1.401(3) . ?
C16 H16 0.9500 . ?
C7 C6 1.447(3) . ?
C7 H7 0.9500 . ?
C6 C5 1.416(3) . ?
C15 H15 0.9500 . ?
C20 H20A 0.9800 . ?
C20 H20B 0.9800 . ?
C20 H20C 0.9800 . ?
C19 H19A 0.9800 . ?
C19 H19B 0.9800 . ?
C19 H19C 0.9800 . ?
C11 C10 1.519(4) . ?
C11 H11A 0.9900 . ?
C11 H11B 0.9900 . ?
C3 C4 1.396(4) . ?
C3 H3 0.9500 . ?
C5 C4 1.373(4) . ?
C5 H5 0.9500 . ?
C8 C9 1.508(4) . ?
C8 H8A 0.9900 . ?
C8 H8B 0.9900 . ?
C10 C9 1.524(4) . ?
C10 H10A 0.9900 . ?
C10 H10B 0.9900 . ?
N3 O6A 1.279(10) . ?
N3 O6B 1.289(11) . ?
C4 H4 0.9500 . ?
O6A O6B 0.880(10) . ?
C9 H9A 0.9900 . ?
C9 H9B 0.9900 . ?
